data_7128549
loop_
_publ_author_name
'Na, Hanah'
'Watson, Michael B.'
'Tang, Fengzhi'
'Rath, Nigam P.'
'Mirica, Liviu M.'

_publ_section_title
;
 Photoreductive chlorine elimination from a Ni(iii)Cl<sub>2</sub> complex
 supported by a tetradentate pyridinophane ligand.
;
_journal_issue 59
_journal_name_full 'Chemical communications (Cambridge, England)'
_journal_page_first 7264
_journal_page_last 7267
_journal_paper_doi 10.1039/d1cc02114a
_journal_volume 57
_journal_year 2021
_chemical_formula_moiety 'C16 H20 Cl2 N4 Ni, F6 P'
_chemical_formula_sum 'C16 H20 Cl2 F6 N4 Ni P'
_chemical_formula_weight 542.94
_space_group_crystal_system monoclinic
_space_group_IT_number 14
_space_group_name_Hall '-P 2ybc'
_space_group_name_H-M_alt 'P 1 21/c 1'
_atom_sites_solution_hydrogens geom
_atom_sites_solution_primary direct
_atom_sites_solution_secondary difmap
_audit_creation_method SHELXL-2014
_audit_update_record
;
2021-04-08 deposited with the CCDC.	2021-06-25 downloaded from the CCDC.
;
_cell_angle_alpha 90
_cell_angle_beta 101.5138(15)
_cell_angle_gamma 90
_cell_formula_units_Z 4
_cell_length_a 12.9385(3)
_cell_length_b 12.1873(3)
_cell_length_c 12.9860(3)
_cell_measurement_reflns_used 5029
_cell_measurement_temperature 100(2)
_cell_measurement_theta_max 26.85
_cell_measurement_theta_min 2.63
_cell_volume 2006.50(8)
_computing_cell_refinement 'Bruker SAINT'
_computing_data_collection 'Bruker APEX2'
_computing_data_reduction 'Bruker SAINT'
_computing_molecular_graphics 'Bruker SHELXTL'
_computing_publication_material 'Bruker SHELXTL'
_computing_structure_refinement 'SHELXL-2014 (Sheldrick, 2014)'
_computing_structure_solution 'SHELXT-2013 (Sheldrick, 2008)'
_diffrn_ambient_temperature 100(2)
_diffrn_measured_fraction_theta_full 1.000
_diffrn_measured_fraction_theta_max 0.997
_diffrn_measurement_device_type 'Bruker APEX-II CCD'
_diffrn_measurement_method '\f and \w scans'
_diffrn_radiation_type MoK\a
_diffrn_radiation_wavelength 0.71073
_diffrn_reflns_av_R_equivalents 0.0659
_diffrn_reflns_av_unetI/netI 0.0546
_diffrn_reflns_Laue_measured_fraction_full 1.000
_diffrn_reflns_Laue_measured_fraction_max 0.997
_diffrn_reflns_limit_h_max 16
_diffrn_reflns_limit_h_min -16
_diffrn_reflns_limit_k_max 15
_diffrn_reflns_limit_k_min -15
_diffrn_reflns_limit_l_max 15
_diffrn_reflns_limit_l_min -16
_diffrn_reflns_number 24160
_diffrn_reflns_point_group_measured_fraction_full 1.000
_diffrn_reflns_point_group_measured_fraction_max 0.997
_diffrn_reflns_theta_full 25.242
_diffrn_reflns_theta_max 27.541
_diffrn_reflns_theta_min 2.314
_exptl_absorpt_coefficient_mu 1.379
_exptl_absorpt_correction_T_max 0.8621
_exptl_absorpt_correction_T_min 0.6738
_exptl_absorpt_correction_type multi-scan
_exptl_absorpt_process_details 'sadabs v2012/1'
_exptl_crystal_colour red
_exptl_crystal_density_diffrn 1.797
_exptl_crystal_density_method 'not measured'
_exptl_crystal_description plate
_exptl_crystal_F_000 1100
_exptl_crystal_size_max 0.302
_exptl_crystal_size_mid 0.271
_exptl_crystal_size_min 0.101
_refine_diff_density_max 0.702
_refine_diff_density_min -0.614
_refine_diff_density_rms 0.101
_refine_ls_extinction_method none
_refine_ls_goodness_of_fit_ref 1.021
_refine_ls_hydrogen_treatment constr
_refine_ls_matrix_type full
_refine_ls_number_parameters 399
_refine_ls_number_reflns 4618
_refine_ls_number_restraints 590
_refine_ls_restrained_S_all 1.145
_refine_ls_R_factor_all 0.0711
_refine_ls_R_factor_gt 0.0451
_refine_ls_shift/su_max 0.001
_refine_ls_shift/su_mean 0.000
_refine_ls_structure_factor_coef Fsqd
_refine_ls_weighting_details 'w=1/[\s^2^(Fo^2^)+(0.0511P)^2^+2.8824P] where P=(Fo^2^+2Fc^2^)/3'
_refine_ls_weighting_scheme calc
_refine_ls_wR_factor_gt 0.1002
_refine_ls_wR_factor_ref 0.1129
_reflns_Friedel_coverage 0.000
_reflns_number_gt 3449
_reflns_number_total 4618
_reflns_threshold_expression 'I > 2\s(I)'
_cod_data_source_file d1cc02114a2.cif
_cod_data_source_block l12014
_cod_depositor_comments 'Adding full bibliography for 7128549--7128550.cif.'
_cod_original_sg_symbol_H-M 'P 21/c'
_cod_database_code 7128549
_shelx_space_group_comment
; 
The symmetry employed for this shelxl refinement is uniquely defined 
by the following loop, which should always be used as a source of 
symmetry information in preference to the above space-group names. 
They are only intended as comments. 
;
_shelx_estimated_absorpt_t_min 0.681
_shelx_estimated_absorpt_t_max 0.873
_shelxl_version_number 2014-3

loop_
_space_group_symop_operation_xyz
'x, y, z'
'-x, y+1/2, -z+1/2'
'-x, -y, -z'
'x, -y-1/2, z-1/2'

loop_
_atom_site_label
_atom_site_type_symbol
_atom_site_fract_x
_atom_site_fract_y
_atom_site_fract_z
_atom_site_U_iso_or_equiv
_atom_site_adp_type
_atom_site_occupancy
_atom_site_site_symmetry_order
_atom_site_calc_flag
_atom_site_refinement_flags_posn
_atom_site_refinement_flags_adp
_atom_site_refinement_flags_occupancy
_atom_site_disorder_assembly
_atom_site_disorder_group
Ni1 Ni 0.17575(3) 0.32597(3) 0.30829(3) 0.01478(12) Uani 1 1 d D . . . .
Cl1 Cl 0.06756(6) 0.23017(7) 0.38588(6) 0.02153(19) Uani 1 1 d . . . . .
Cl2 Cl 0.17719(8) 0.20009(7) 0.18840(8) 0.0351(2) Uani 1 1 d . . . . .
N1 N 0.2688(2) 0.4114(2) 0.2449(2) 0.0168(6) Uani 1 1 d . . . . .
N3 N 0.0577(2) 0.4320(3) 0.2180(2) 0.0253(7) Uani 1 1 d . . . . .
N4 N 0.3226(2) 0.2790(3) 0.4092(3) 0.0370(9) Uani 1 1 d D . . . .
C1 C 0.2285(3) 0.4878(3) 0.1740(3) 0.0226(7) Uani 1 1 d . . . . .
C2 C 0.2947(3) 0.5482(3) 0.1250(3) 0.0303(9) Uani 1 1 d . . . . .
H2 H 0.2669 0.6025 0.0745 0.036 Uiso 1 1 calc R U . . .
C3 C 0.4011(3) 0.5290(3) 0.1500(3) 0.0311(9) Uani 1 1 d . . . . .
H3 H 0.4474 0.5697 0.1162 0.037 Uiso 1 1 calc R U . . .
C4 C 0.4416(3) 0.4508(3) 0.2239(3) 0.0259(8) Uani 1 1 d . . . . .
H4 H 0.5154 0.4379 0.2424 0.031 Uiso 1 1 calc R U . . .
C5 C 0.3722(3) 0.3917(3) 0.2704(2) 0.0186(7) Uani 1 1 d . . . . .
C6 C 0.4034(3) 0.2981(3) 0.3459(3) 0.0272(8) Uani 1 1 d . . . . .
H6A H 0.4126 0.2307 0.3061 0.033 Uiso 1 1 calc R U . . .
H6B H 0.4716 0.3152 0.3929 0.033 Uiso 1 1 calc R U . . .
C14 C 0.1119(3) 0.5024(4) 0.1544(4) 0.0426(11) Uani 1 1 d . . . . .
H14A H 0.0963 0.5799 0.1683 0.051 Uiso 1 1 calc R U . . .
H14B H 0.0829 0.4876 0.0792 0.051 Uiso 1 1 calc R U . . .
C15 C -0.0294(3) 0.3756(5) 0.1482(4) 0.0580(15) Uani 1 1 d . . . . .
H15A H -0.0031 0.3411 0.0903 0.087 Uiso 1 1 calc R U . . .
H15B H -0.0845 0.4289 0.1197 0.087 Uiso 1 1 calc R U . . .
H15C H -0.0588 0.3193 0.1879 0.087 Uiso 1 1 calc R U . . .
C7 C 0.3320(8) 0.3139(11) 0.5058(7) 0.026(2) Uani 0.390(9) 1 d D U P A 1
H7A H 0.4071 0.3254 0.5386 0.032 Uiso 0.390(9) 1 calc R U P A 1
H7B H 0.3011 0.2605 0.5486 0.032 Uiso 0.390(9) 1 calc R U P A 1
C7' C 0.3380(5) 0.3733(7) 0.4970(4) 0.0222(13) Uani 0.610(9) 1 d D U P A 2
H7'1 H 0.3524 0.3381 0.5671 0.027 Uiso 0.610(9) 1 calc R U P A 2
H7'2 H 0.4010 0.4170 0.4909 0.027 Uiso 0.610(9) 1 calc R U P A 2
N2 N 0.1960(10) 0.4320(11) 0.4144(10) 0.013(2) Uani 0.390(9) 1 d D U P A 1
C8 C 0.2734(9) 0.4192(9) 0.4970(8) 0.019(2) Uani 0.390(9) 1 d D U P A 1
C9 C 0.2846(10) 0.4950(10) 0.5768(8) 0.028(2) Uani 0.390(9) 1 d D U P A 1
H9 H 0.3379 0.4866 0.6381 0.033 Uiso 0.390(9) 1 calc R U P A 1
C10 C 0.2180(13) 0.5820(11) 0.5663(9) 0.031(3) Uani 0.390(9) 1 d D U P A 1
H10 H 0.2265 0.6354 0.6206 0.037 Uiso 0.390(9) 1 calc R U P A 1
C11 C 0.1381(11) 0.5953(8) 0.4790(9) 0.030(2) Uani 0.390(9) 1 d D U P A 1
H11 H 0.0903 0.6551 0.4733 0.036 Uiso 0.390(9) 1 calc R U P A 1
C12 C 0.1309(10) 0.5173(10) 0.4003(9) 0.0239(14) Uani 0.390(9) 1 d D U P A 1
N2' N 0.1671(7) 0.4403(7) 0.4076(6) 0.0167(18) Uani 0.610(9) 1 d D U P A 2
C8' C 0.2455(6) 0.4508(7) 0.4915(6) 0.0222(13) Uani 0.610(9) 1 d D U P A 2
C9' C 0.2414(8) 0.5327(7) 0.5664(5) 0.032(2) Uani 0.610(9) 1 d D U P A 2
H9' H 0.2965 0.5407 0.6264 0.038 Uiso 0.610(9) 1 calc R U P A 2
C10' C 0.1563(9) 0.5999(5) 0.5506(6) 0.0373(19) Uani 0.610(9) 1 d D U P A 2
H10' H 0.1521 0.6563 0.6001 0.045 Uiso 0.610(9) 1 calc R U P A 2
C11' C 0.0744(8) 0.5878(6) 0.4627(5) 0.0376(19) Uani 0.610(9) 1 d D U P A 2
H11' H 0.0142 0.6343 0.4527 0.045 Uiso 0.610(9) 1 calc R U P A 2
C12' C 0.0836(6) 0.5068(6) 0.3915(5) 0.0239(14) Uani 0.610(9) 1 d D U P A 2
C13 C 0.0475(11) 0.5194(11) 0.3034(9) 0.035(3) Uani 0.390(9) 1 d . U P A 1
H13A H 0.0472 0.5931 0.2713 0.042 Uiso 0.390(9) 1 calc R U P A 1
H13B H -0.0216 0.5092 0.3238 0.042 Uiso 0.390(9) 1 calc R U P A 1
C16 C 0.3267(10) 0.1408(10) 0.4047(12) 0.039(3) Uani 0.390(9) 1 d . . P A 1
H16A H 0.2644 0.1105 0.4268 0.058 Uiso 0.390(9) 1 calc R U P A 1
H16B H 0.3905 0.1145 0.4521 0.058 Uiso 0.390(9) 1 calc R U P A 1
H16C H 0.3275 0.1171 0.3328 0.058 Uiso 0.390(9) 1 calc R U P A 1
C13' C 0.0011(6) 0.4787(7) 0.2956(6) 0.0328(19) Uani 0.610(9) 1 d . U P A 2
H13C H -0.0496 0.4247 0.3136 0.039 Uiso 0.610(9) 1 calc R U P A 2
H13D H -0.0382 0.5453 0.2670 0.039 Uiso 0.610(9) 1 calc R U P A 2
C16' C 0.3227(6) 0.1766(7) 0.4626(7) 0.040(2) Uani 0.610(9) 1 d . . P A 2
H16D H 0.2724 0.1798 0.5098 0.060 Uiso 0.610(9) 1 calc R U P A 2
H16E H 0.3936 0.1620 0.5036 0.060 Uiso 0.610(9) 1 calc R U P A 2
H16F H 0.3023 0.1178 0.4111 0.060 Uiso 0.610(9) 1 calc R U P A 2
P1 P 0.33591(7) 0.76429(8) 0.35824(7) 0.0256(2) Uani 1 1 d D U . . .
F1 F 0.3106(3) 0.8883(2) 0.3202(3) 0.0458(9) Uani 0.828(5) 1 d D U P B 1
F2 F 0.4062(3) 0.7519(3) 0.2702(3) 0.0472(10) Uani 0.828(5) 1 d D U P B 1
F3 F 0.3589(4) 0.6410(3) 0.3887(3) 0.0616(12) Uani 0.828(5) 1 d D U P B 1
F4 F 0.2624(3) 0.7791(3) 0.4407(3) 0.0472(11) Uani 0.828(5) 1 d D U P B 1
F5 F 0.4345(2) 0.8071(3) 0.4393(3) 0.0587(12) Uani 0.828(5) 1 d D U P B 1
F6 F 0.2347(2) 0.7263(3) 0.2723(3) 0.0528(11) Uani 0.828(5) 1 d D U P B 1
F1' F 0.3705(11) 0.8896(6) 0.3757(12) 0.056(4) Uani 0.172(5) 1 d D U P B 2
F2' F 0.4453(7) 0.7347(10) 0.3276(12) 0.042(4) Uani 0.172(5) 1 d D U P B 2
F3' F 0.3029(11) 0.6389(6) 0.3530(11) 0.039(4) Uani 0.172(5) 1 d D U P B 2
F4' F 0.2326(7) 0.7917(12) 0.4020(11) 0.035(4) Uani 0.172(5) 1 d D U P B 2
F5' F 0.2814(12) 0.7838(12) 0.2426(6) 0.059(4) Uani 0.172(5) 1 d D U P B 2
F6' F 0.3938(10) 0.7450(11) 0.4802(6) 0.046(4) Uani 0.172(5) 1 d D U P B 2

loop_
_atom_site_aniso_label
_atom_site_aniso_U_11
_atom_site_aniso_U_22
_atom_site_aniso_U_33
_atom_site_aniso_U_23
_atom_site_aniso_U_13
_atom_site_aniso_U_12
Ni1 0.0186(2) 0.0136(2) 0.0121(2) -0.00054(16) 0.00315(15) 0.00030(16)
Cl1 0.0262(4) 0.0227(4) 0.0179(4) -0.0044(3) 0.0095(3) -0.0063(3)
Cl2 0.0402(5) 0.0265(5) 0.0479(6) -0.0216(4) 0.0313(5) -0.0119(4)
N1 0.0254(14) 0.0150(13) 0.0100(13) -0.0006(10) 0.0037(11) 0.0005(11)
N3 0.0286(15) 0.0363(17) 0.0127(14) 0.0028(12) 0.0084(12) 0.0165(13)
N4 0.0172(14) 0.053(2) 0.039(2) 0.0297(17) 0.0011(14) -0.0008(14)
C1 0.0391(19) 0.0145(16) 0.0143(17) -0.0014(13) 0.0057(14) 0.0035(14)
C2 0.061(3) 0.0177(17) 0.0166(18) 0.0032(14) 0.0195(18) 0.0048(17)
C3 0.052(2) 0.0219(18) 0.028(2) -0.0009(15) 0.0275(18) -0.0036(17)
C4 0.0308(19) 0.0260(18) 0.0252(19) -0.0076(15) 0.0155(15) -0.0045(15)
C5 0.0257(16) 0.0179(16) 0.0131(16) -0.0048(13) 0.0062(13) -0.0018(13)
C6 0.0254(17) 0.037(2) 0.0206(18) 0.0083(16) 0.0081(15) 0.0059(15)
C14 0.039(2) 0.041(2) 0.044(3) 0.026(2) -0.0009(19) 0.0052(19)
C15 0.030(2) 0.082(4) 0.052(3) 0.034(3) -0.014(2) -0.008(2)
C7 0.029(5) 0.039(6) 0.011(5) 0.014(4) 0.003(3) 0.007(4)
C7' 0.026(3) 0.034(3) 0.006(2) 0.007(2) 0.0018(17) -0.008(2)
N2 0.020(5) 0.010(4) 0.010(4) 0.001(3) 0.005(3) -0.004(3)
C8 0.018(4) 0.030(5) 0.009(4) 0.001(3) 0.004(3) -0.009(3)
C9 0.047(6) 0.027(5) 0.012(4) 0.000(3) 0.012(4) -0.019(4)
C10 0.058(6) 0.024(6) 0.016(5) -0.001(4) 0.020(4) -0.016(5)
C11 0.062(6) 0.017(4) 0.016(4) -0.001(3) 0.021(4) -0.003(4)
C12 0.039(4) 0.021(2) 0.0120(19) 0.0022(16) 0.005(3) 0.011(3)
N2' 0.025(4) 0.020(3) 0.004(3) 0.001(2) -0.001(2) -0.002(2)
C8' 0.026(3) 0.034(3) 0.006(2) 0.007(2) 0.0018(17) -0.008(2)
C9' 0.058(5) 0.024(4) 0.011(3) 0.004(3) 0.003(3) -0.008(3)
C10' 0.083(5) 0.015(3) 0.015(3) 0.000(2) 0.012(3) 0.003(3)
C11' 0.073(5) 0.023(3) 0.017(3) -0.002(2) 0.011(3) 0.019(3)
C12' 0.039(4) 0.021(2) 0.0120(19) 0.0022(16) 0.005(3) 0.011(3)
C13 0.050(7) 0.039(7) 0.015(4) -0.002(4) 0.005(5) 0.031(5)
C16 0.031(6) 0.036(7) 0.046(8) 0.021(6) -0.001(6) 0.002(5)
C13' 0.034(4) 0.044(5) 0.018(3) -0.009(3) 0.000(3) 0.022(3)
C16' 0.033(4) 0.051(5) 0.037(5) 0.036(4) 0.013(4) 0.021(4)
P1 0.0292(5) 0.0256(5) 0.0251(5) -0.0080(4) 0.0133(4) -0.0027(4)
F1 0.058(2) 0.0333(16) 0.047(2) -0.0008(14) 0.0136(16) 0.0068(14)
F2 0.061(2) 0.0407(18) 0.053(2) -0.0197(17) 0.0418(19) -0.0151(16)
F3 0.100(3) 0.0345(17) 0.063(3) 0.0103(16) 0.047(2) 0.0178(18)
F4 0.063(2) 0.046(2) 0.042(2) -0.0206(18) 0.036(2) -0.0089(17)
F5 0.0385(17) 0.083(3) 0.046(2) -0.0242(19) -0.0115(15) 0.0036(17)
F6 0.0430(18) 0.062(2) 0.053(2) -0.0342(17) 0.0082(15) -0.0093(15)
F1' 0.068(9) 0.036(5) 0.080(10) -0.020(5) 0.056(7) -0.009(5)
F2' 0.043(6) 0.036(7) 0.055(8) -0.019(6) 0.034(5) -0.006(5)
F3' 0.060(8) 0.030(5) 0.037(8) -0.014(4) 0.034(6) -0.015(5)
F4' 0.034(6) 0.037(7) 0.036(8) -0.008(6) 0.015(5) -0.004(5)
F5' 0.081(9) 0.057(8) 0.040(5) 0.007(5) 0.017(5) 0.011(7)
F6' 0.043(7) 0.059(8) 0.034(5) -0.019(4) 0.005(4) 0.006(6)

loop_
_atom_type_symbol
_atom_type_description
_atom_type_scat_dispersion_real
_atom_type_scat_dispersion_imag
_atom_type_scat_source
C C 0.0033 0.0016 'International Tables Vol C Tables 4.2.6.8 and 6.1.1.4'
H H 0.0000 0.0000 'International Tables Vol C Tables 4.2.6.8 and 6.1.1.4'
N N 0.0061 0.0033 'International Tables Vol C Tables 4.2.6.8 and 6.1.1.4'
F F 0.0171 0.0103 'International Tables Vol C Tables 4.2.6.8 and 6.1.1.4'
P P 0.1023 0.0942 'International Tables Vol C Tables 4.2.6.8 and 6.1.1.4'
Cl Cl 0.1484 0.1585 'International Tables Vol C Tables 4.2.6.8 and 6.1.1.4'
Ni Ni 0.3393 1.1124 'International Tables Vol C Tables 4.2.6.8 and 6.1.1.4'

loop_
_geom_angle_atom_site_label_1
_geom_angle_atom_site_label_2
_geom_angle_atom_site_label_3
_geom_angle
_geom_angle_site_symmetry_1
_geom_angle_site_symmetry_3
_geom_angle_publ_flag
N2 Ni1 N1 86.1(5) . . ?
N1 Ni1 N2' 91.1(4) . . ?
N2 Ni1 N4 76.1(3) . . ?
N1 Ni1 N4 81.43(11) . . ?
N2' Ni1 N4 87.0(2) . . ?
N2 Ni1 N3 88.1(4) . . ?
N1 Ni1 N3 82.97(12) . . ?
N2' Ni1 N3 78.5(2) . . ?
N4 Ni1 N3 158.40(13) . . ?
N2 Ni1 Cl2 171.6(4) . . ?
N1 Ni1 Cl2 88.85(8) . . ?
N2' Ni1 Cl2 176.4(2) . . ?
N4 Ni1 Cl2 96.56(11) . . ?
N3 Ni1 Cl2 97.97(8) . . ?
N2 Ni1 Cl1 92.2(5) . . ?
N1 Ni1 Cl1 178.28(8) . . ?
N2' Ni1 Cl1 87.2(4) . . ?
N4 Ni1 Cl1 98.26(9) . . ?
N3 Ni1 Cl1 96.88(9) . . ?
Cl2 Ni1 Cl1 92.87(3) . . ?
C5 N1 C1 121.9(3) . . ?
C5 N1 Ni1 119.0(2) . . ?
C1 N1 Ni1 119.0(2) . . ?
C14 N3 C15 108.7(3) . . ?
C14 N3 C13' 121.3(5) . . ?
C15 N3 C13' 100.2(4) . . ?
C14 N3 C13 96.8(7) . . ?
C15 N3 C13 126.5(6) . . ?
C14 N3 Ni1 106.9(2) . . ?
C15 N3 Ni1 115.3(3) . . ?
C13' N3 Ni1 104.7(3) . . ?
C13 N3 Ni1 100.0(4) . . ?
C7 N4 C6 123.0(6) . . ?
C16' N4 C6 118.6(4) . . ?
C16' N4 C7' 107.1(5) . . ?
C6 N4 C7' 106.4(4) . . ?
C7 N4 C16 111.1(7) . . ?
C6 N4 C16 96.3(6) . . ?
C7 N4 Ni1 113.4(5) . . ?
C16' N4 Ni1 116.2(4) . . ?
C6 N4 Ni1 104.8(2) . . ?
C7' N4 Ni1 102.1(3) . . ?
C16 N4 Ni1 105.9(4) . . ?
N1 C1 C2 119.8(3) . . ?
N1 C1 C14 116.2(3) . . ?
C2 C1 C14 124.0(3) . . ?
C3 C2 C1 119.1(3) . . ?
C3 C2 H2 120.5 . . ?
C1 C2 H2 120.5 . . ?
C2 C3 C4 120.5(3) . . ?
C2 C3 H3 119.8 . . ?
C4 C3 H3 119.8 . . ?
C3 C4 C5 118.3(3) . . ?
C3 C4 H4 120.8 . . ?
C5 C4 H4 120.8 . . ?
N1 C5 C4 120.3(3) . . ?
N1 C5 C6 115.0(3) . . ?
C4 C5 C6 124.5(3) . . ?
N4 C6 C5 110.9(3) . . ?
N4 C6 H6A 109.5 . . ?
C5 C6 H6A 109.5 . . ?
N4 C6 H6B 109.5 . . ?
C5 C6 H6B 109.5 . . ?
H6A C6 H6B 108.1 . . ?
N3 C14 C1 114.6(3) . . ?
N3 C14 H14A 108.6 . . ?
C1 C14 H14A 108.6 . . ?
N3 C14 H14B 108.6 . . ?
C1 C14 H14B 108.6 . . ?
H14A C14 H14B 107.6 . . ?
N3 C15 H15A 109.5 . . ?
N3 C15 H15B 109.5 . . ?
H15A C15 H15B 109.5 . . ?
N3 C15 H15C 109.5 . . ?
H15A C15 H15C 109.5 . . ?
H15B C15 H15C 109.5 . . ?
N4 C7 C8 105.1(7) . . ?
N4 C7 H7A 110.7 . . ?
C8 C7 H7A 110.7 . . ?
N4 C7 H7B 110.7 . . ?
C8 C7 H7B 110.7 . . ?
H7A C7 H7B 108.8 . . ?
C8' C7' N4 115.4(5) . . ?
C8' C7' H7'1 108.4 . . ?
N4 C7' H7'1 108.4 . . ?
C8' C7' H7'2 108.4 . . ?
N4 C7' H7'2 108.4 . . ?
H7'1 C7' H7'2 107.5 . . ?
C8 N2 C12 124.1(9) . . ?
C8 N2 Ni1 119.2(8) . . ?
C12 N2 Ni1 116.7(8) . . ?
N2 C8 C9 118.7(11) . . ?
N2 C8 C7 117.2(9) . . ?
C9 C8 C7 123.3(9) . . ?
C10 C9 C8 118.8(11) . . ?
C10 C9 H9 120.6 . . ?
C8 C9 H9 120.6 . . ?
C9 C10 C11 122.0(10) . . ?
C9 C10 H10 119.0 . . ?
C11 C10 H10 119.0 . . ?
C10 C11 C12 117.0(10) . . ?
C10 C11 H11 121.5 . . ?
C12 C11 H11 121.5 . . ?
N2 C12 C11 119.2(10) . . ?
N2 C12 C13 117.6(9) . . ?
C11 C12 C13 123.0(10) . . ?
C12' N2' C8' 121.8(6) . . ?
C12' N2' Ni1 119.4(5) . . ?
C8' N2' Ni1 118.8(5) . . ?
N2' C8' C9' 120.4(7) . . ?
N2' C8' C7' 116.2(6) . . ?
C9' C8' C7' 123.3(6) . . ?
C10' C9' C8' 117.9(7) . . ?
C10' C9' H9' 121.1 . . ?
C8' C9' H9' 121.1 . . ?
C9' C10' C11' 121.3(6) . . ?
C9' C10' H10' 119.4 . . ?
C11' C10' H10' 119.4 . . ?
C12' C11' C10' 118.0(7) . . ?
C12' C11' H11' 121.0 . . ?
C10' C11' H11' 121.0 . . ?
N2' C12' C11' 120.5(6) . . ?
N2' C12' C13' 114.1(6) . . ?
C11' C12' C13' 125.2(6) . . ?
C12 C13 N3 116.1(8) . . ?
C12 C13 H13A 108.3 . . ?
N3 C13 H13A 108.3 . . ?
C12 C13 H13B 108.3 . . ?
N3 C13 H13B 108.3 . . ?
H13A C13 H13B 107.4 . . ?
N4 C16 H16A 109.5 . . ?
N4 C16 H16B 109.5 . . ?
H16A C16 H16B 109.5 . . ?
N4 C16 H16C 109.5 . . ?
H16A C16 H16C 109.5 . . ?
H16B C16 H16C 109.5 . . ?
N3 C13' C12' 106.6(5) . . ?
N3 C13' H13C 110.4 . . ?
C12' C13' H13C 110.4 . . ?
N3 C13' H13D 110.4 . . ?
C12' C13' H13D 110.4 . . ?
H13C C13' H13D 108.6 . . ?
N4 C16' H16D 109.5 . . ?
N4 C16' H16E 109.5 . . ?
H16D C16' H16E 109.5 . . ?
N4 C16' H16F 109.5 . . ?
H16D C16' H16F 109.5 . . ?
H16E C16' H16F 109.5 . . ?
F3 P1 F5 93.5(2) . . ?
F3 P1 F4 92.7(2) . . ?
F5 P1 F4 91.5(2) . . ?
F5' P1 F3' 92.3(6) . . ?
F5' P1 F2' 92.8(6) . . ?
F3' P1 F2' 90.9(5) . . ?
F5' P1 F4' 93.5(6) . . ?
F3' P1 F4' 88.8(6) . . ?
F2' P1 F4' 173.7(6) . . ?
F5' P1 F1' 92.9(6) . . ?
F3' P1 F1' 174.4(6) . . ?
F2' P1 F1' 90.8(5) . . ?
F4' P1 F1' 88.8(6) . . ?
F3 P1 F1 176.8(2) . . ?
F5 P1 F1 88.93(18) . . ?
F4 P1 F1 89.30(19) . . ?
F3 P1 F2 89.10(19) . . ?
F5 P1 F2 90.49(19) . . ?
F4 P1 F2 177.2(2) . . ?
F1 P1 F2 88.78(18) . . ?
F3 P1 F6 89.2(2) . . ?
F5 P1 F6 177.1(2) . . ?
F4 P1 F6 89.23(19) . . ?
F1 P1 F6 88.30(18) . . ?
F2 P1 F6 88.68(18) . . ?
F5' P1 F6' 179.4(6) . . ?
F3' P1 F6' 88.3(5) . . ?
F2' P1 F6' 87.2(5) . . ?
F4' P1 F6' 86.5(5) . . ?
F1' P1 F6' 86.5(5) . . ?

loop_
_geom_bond_atom_site_label_1
_geom_bond_atom_site_label_2
_geom_bond_distance
_geom_bond_site_symmetry_2
_geom_bond_publ_flag
Ni1 N2 1.869(9) . ?
Ni1 N1 1.900(3) . ?
Ni1 N2' 1.916(6) . ?
Ni1 N4 2.159(3) . ?
Ni1 N3 2.159(3) . ?
Ni1 Cl2 2.1885(9) . ?
Ni1 Cl1 2.2138(9) . ?
N1 C5 1.333(4) . ?
N1 C1 1.340(4) . ?
N3 C14 1.463(5) . ?
N3 C15 1.468(5) . ?
N3 C13' 1.473(8) . ?
N3 C13 1.562(12) . ?
N4 C7 1.307(10) . ?
N4 C16' 1.427(8) . ?
N4 C6 1.471(5) . ?
N4 C7' 1.604(8) . ?
N4 C16 1.686(13) . ?
C1 C2 1.377(5) . ?
C1 C14 1.490(5) . ?
C2 C3 1.371(6) . ?
C2 H2 0.9500 . ?
C3 C4 1.379(5) . ?
C3 H3 0.9500 . ?
C4 C5 1.381(5) . ?
C4 H4 0.9500 . ?
C5 C6 1.505(5) . ?
C6 H6A 0.9900 . ?
C6 H6B 0.9900 . ?
C14 H14A 0.9900 . ?
C14 H14B 0.9900 . ?
C15 H15A 0.9800 . ?
C15 H15B 0.9800 . ?
C15 H15C 0.9800 . ?
C7 C8 1.484(14) . ?
C7 H7A 0.9900 . ?
C7 H7B 0.9900 . ?
C7' C8' 1.515(9) . ?
C7' H7'1 0.9900 . ?
C7' H7'2 0.9900 . ?
N2 C8 1.323(11) . ?
N2 C12 1.327(11) . ?
C8 C9 1.374(12) . ?
C9 C10 1.355(15) . ?
C9 H9 0.9500 . ?
C10 C11 1.383(15) . ?
C10 H10 0.9500 . ?
C11 C12 1.385(11) . ?
C11 H11 0.9500 . ?
C12 C13 1.486(14) . ?
N2' C12' 1.333(8) . ?
N2' C8' 1.338(8) . ?
C8' C9' 1.402(10) . ?
C9' C10' 1.354(11) . ?
C9' H9' 0.9500 . ?
C10' C11' 1.402(11) . ?
C10' H10' 0.9500 . ?
C11' C12' 1.375(8) . ?
C11' H11' 0.9500 . ?
C12' C13' 1.509(9) . ?
C13 H13A 0.9900 . ?
C13 H13B 0.9900 . ?
C16 H16A 0.9800 . ?
C16 H16B 0.9800 . ?
C16 H16C 0.9800 . ?
C13' H13C 0.9900 . ?
C13' H13D 0.9900 . ?
C16' H16D 0.9800 . ?
C16' H16E 0.9800 . ?
C16' H16F 0.9800 . ?
P1 F5' 1.545(6) . ?
P1 F3 1.568(3) . ?
P1 F5 1.572(3) . ?
P1 F4 1.578(3) . ?
P1 F3' 1.585(6) . ?
P1 F2' 1.587(6) . ?
P1 F4' 1.589(6) . ?
P1 F1' 1.594(6) . ?
P1 F1 1.604(3) . ?
P1 F2 1.604(3) . ?
P1 F6 1.610(3) . ?
P1 F6' 1.629(6) . ?

loop_
_geom_hbond_atom_site_label_D
_geom_hbond_atom_site_label_H
_geom_hbond_atom_site_label_A
_geom_hbond_distance_DH
_geom_hbond_distance_HA
_geom_hbond_distance_DA
_geom_hbond_angle_DHA
_geom_hbond_site_symmetry_A
C2 H2 F4 0.95 2.25 3.151(5) 158.0 4_575
C2 H2 F4' 0.95 2.54 3.450(14) 159.3 4_575
C4 H4 F1 0.95 2.61 3.452(5) 147.7 2_645
C4 H4 F2 0.95 2.50 3.114(5) 122.2 2_645
C4 H4 F1' 0.95 2.40 3.066(12) 126.4 2_645
C6 H6B F6' 0.99 2.27 3.146(9) 147.3 3_666
C14 H14A Cl1 0.99 2.78 3.590(4) 139.0 2
C15 H15C Cl1 0.98 2.96 3.564(4) 120.6 .
C7 H7A F5 0.99 2.58 3.309(10) 130.5 3_666
C7 H7B Cl2 0.99 2.69 3.400(10) 128.5 4_566
C11' H11' Cl2 0.95 2.89 3.711(9) 146.0 2
C13 H13A Cl1 0.99 2.82 3.660(12) 143.1 2
C16 H16A Cl1 0.98 2.89 3.487(13) 120.1 .
C16 H16B F5 0.98 2.60 3.399(12) 139.0 3_666
C16 H16C Cl2 0.98 2.62 3.160(13) 114.9 .
C13' H13D Cl1 0.99 2.98 3.860(9) 149.1 2
C13' H13D Cl2 0.99 2.75 3.583(7) 142.5 2

loop_
_geom_torsion_atom_site_label_1
_geom_torsion_atom_site_label_2
_geom_torsion_atom_site_label_3
_geom_torsion_atom_site_label_4
_geom_torsion
_geom_torsion_site_symmetry_1
_geom_torsion_site_symmetry_2
_geom_torsion_site_symmetry_3
_geom_torsion_site_symmetry_4
_geom_torsion_publ_flag
N2_a Ni1 N1 C5 89.3(4) . . . . ?
N2' Ni1 N1 C5 99.5(3) . . . . ?
N4 Ni1 N1 C5 12.8(2) . . . . ?
N3 Ni1 N1 C5 177.8(2) . . . . ?
Cl2 Ni1 N1 C5 -84.0(2) . . . . ?
N2 Ni1 N1 C1 -92.4(4) . . . . ?
N2' Ni1 N1 C1 -82.2(3) . . . . ?
N4 Ni1 N1 C1 -168.9(3) . . . . ?
N3 Ni1 N1 C1 -3.9(2) . . . . ?
Cl2 Ni1 N1 C1 94.3(2) . . . . ?
C5 N1 C1 C2 0.2(5) . . . . ?
Ni1 N1 C1 C2 -178.0(2) . . . . ?
C5 N1 C1 C14 -179.1(3) . . . . ?
Ni1 N1 C1 C14 2.7(4) . . . . ?
N1 C1 C2 C3 -0.1(5) . . . . ?
C14 C1 C2 C3 179.1(4) . . . . ?
C1 C2 C3 C4 -0.5(5) . . . . ?
C2 C3 C4 C5 1.0(5) . . . . ?
C1 N1 C5 C4 0.3(5) . . . . ?
Ni1 N1 C5 C4 178.6(2) . . . . ?
C1 N1 C5 C6 -176.1(3) . . . . ?
Ni1 N1 C5 C6 2.2(4) . . . . ?
C3 C4 C5 N1 -0.9(5) . . . . ?
C3 C4 C5 C6 175.1(3) . . . . ?
C7 N4 C6 C5 -100.7(7) . . . . ?
C16' N4 C6 C5 162.4(5) . . . . ?
C7' N4 C6 C5 -77.0(4) . . . . ?
C16 N4 C6 C5 139.0(5) . . . . ?
Ni1 N4 C6 C5 30.7(4) . . . . ?
N1 C5 C6 N4 -24.2(4) . . . . ?
C4 C5 C6 N4 159.6(3) . . . . ?
C15 N3 C14 C1 -129.0(4) . . . . ?
C13' N3 C14 C1 115.8(5) . . . . ?
C13 N3 C14 C1 98.7(6) . . . . ?
Ni1 N3 C14 C1 -3.9(4) . . . . ?
N1 C1 C14 N3 1.3(5) . . . . ?
C2 C1 C14 N3 -177.9(3) . . . . ?
C16' N4 C7 C8 -146.1(10) . . . . ?
C6 N4 C7 C8 96.2(9) . . . . ?
C7' N4 C7 C8 38.2(9) . . . . ?
C16 N4 C7 C8 -150.8(9) . . . . ?
Ni1 N4 C7 C8 -31.7(11) . . . . ?
C7 N4 C7' C8' -110.7(14) . . . . ?
C16' N4 C7' C8' -115.1(6) . . . . ?
C6 N4 C7' C8' 117.2(5) . . . . ?
C16 N4 C7' C8' -123.3(9) . . . . ?
Ni1 N4 C7' C8' 7.5(6) . . . . ?
N1 Ni1 N2 C8 -90.4(12) . . . . ?
N2' Ni1 N2 C8 154(5) . . . . ?
N4 Ni1 N2 C8 -8.3(11) . . . . ?
N3 Ni1 N2 C8 -173.5(13) . . . . ?
Cl1 Ni1 N2 C8 89.7(12) . . . . ?
N1 Ni1 N2 C12 88.8(12) . . . . ?
N2' Ni1 N2 C12 -27(3) . . . . ?
N4 Ni1 N2 C12 170.9(13) . . . . ?
N3 Ni1 N2 C12 5.7(12) . . . . ?
Cl1 Ni1 N2 C12 -91.1(12) . . . . ?
C12 N2 C8 C9 4(2) . . . . ?
Ni1 N2 C8 C9 -177.1(10) . . . . ?
C12 N2 C8 C7 174.0(14) . . . . ?
Ni1 N2 C8 C7 -6.8(18) . . . . ?
N4 C7 C8 N2 26.4(16) . . . . ?
N4 C7 C8 C9 -163.9(10) . . . . ?
N2 C8 C9 C10 -2.1(18) . . . . ?
C7 C8 C9 C10 -171.7(12) . . . . ?
C8 C9 C10 C11 1.4(18) . . . . ?
C9 C10 C11 C12 -2.1(18) . . . . ?
C8 N2 C12 C11 -5(2) . . . . ?
Ni1 N2 C12 C11 176.2(10) . . . . ?
C8 N2 C12 C13 -179.7(14) . . . . ?
Ni1 N2 C12 C13 1.2(18) . . . . ?
C10 C11 C12 N2 3.6(18) . . . . ?
C10 C11 C12 C13 178.4(12) . . . . ?
C12' N2' C8' C9' 0.6(14) . . . . ?
Ni1 N2' C8' C9' -179.2(7) . . . . ?
C12' N2' C8' C7' -177.1(9) . . . . ?
Ni1 N2' C8' C7' 3.1(11) . . . . ?
N4 C7' C8' N2' -7.6(10) . . . . ?
N4 C7' C8' C9' 174.8(7) . . . . ?
N2' C8' C9' C10' -0.2(12) . . . . ?
C7' C8' C9' C10' 177.3(7) . . . . ?
C8' C9' C10' C11' 0.5(12) . . . . ?
C9' C10' C11' C12' -1.2(12) . . . . ?
C8' N2' C12' C11' -1.4(15) . . . . ?
Ni1 N2' C12' C11' 178.5(7) . . . . ?
C8' N2' C12' C13' -177.1(9) . . . . ?
Ni1 N2' C12' C13' 2.7(11) . . . . ?
C10' C11' C12' N2' 1.6(13) . . . . ?
C10' C11' C12' C13' 176.9(8) . . . . ?
N2 C12 C13 N3 -10.9(18) . . . . ?
C11 C12 C13 N3 174.2(11) . . . . ?
C14 N3 C13 C12 -95.6(11) . . . . ?
C15 N3 C13 C12 145.0(9) . . . . ?
C13' N3 C13 C12 115.3(18) . . . . ?
Ni1 N3 C13 C12 13.0(12) . . . . ?
C14 N3 C13' C12' -79.1(6) . . . . ?
C15 N3 C13' C12' 161.5(5) . . . . ?
C13 N3 C13' C12' -42.4(11) . . . . ?
Ni1 N3 C13' C12' 41.7(6) . . . . ?
N2' C12' C13' N3 -31.9(10) . . . . ?
C11' C12' C13' N3 152.6(7) . . . . ?
